data_7224607
loop_
_publ_author_name
'Gao, Chao-Ying'
'Wang, Dan'
'Li, Jian-Ping'
'Wang, Yuan'
'Yang, Weiting'

_publ_section_title
;
 Assemblies of metal--organic frameworks based on a tetrapodal linker for
 luminescence sensing of tetrahydrofuran
;
_journal_issue 16
_journal_name_full CrystEngComm
_journal_page_first 2857
_journal_paper_doi 10.1039/C6CE00169F
_journal_volume 18
_journal_year 2016
_chemical_formula_sum 'C36 H27 N3 O10 Si Zn2'
_chemical_formula_weight 820.44
_chemical_name_systematic
; 
 ? 
;
_space_group_IT_number 14
_symmetry_cell_setting monoclinic
_symmetry_space_group_name_Hall '-P 2ybc'
_symmetry_space_group_name_H-M 'P 1 21/c 1'
_atom_sites_solution_hydrogens geom
_atom_sites_solution_primary direct
_atom_sites_solution_secondary difmap
_audit_creation_method SHELXL-97
_audit_update_record
;
2015-10-19 deposited with the CCDC.
2016-03-14 downloaded from the CCDC.
;
_cell_angle_alpha 90.00
_cell_angle_beta 112.758(2)
_cell_angle_gamma 90.00
_cell_formula_units_Z 4
_cell_length_a 16.5492(19)
_cell_length_b 14.8523(15)
_cell_length_c 17.7313(18)
_cell_measurement_temperature 296(2)
_cell_volume 4018.9(7)
_computing_structure_refinement 'SHELXL-97 (Sheldrick, 1997)'
_computing_structure_solution 'SHELXS-97 (Sheldrick, 1990)'
_diffrn_ambient_temperature 296(2)
_diffrn_measured_fraction_theta_full 0.997
_diffrn_measured_fraction_theta_max 0.997
_diffrn_measurement_device_type 'CCD area detector'
_diffrn_radiation_monochromator graphite
_diffrn_radiation_source 'fine-focus sealed tube'
_diffrn_radiation_type MoK\a
_diffrn_radiation_wavelength 0.71073
_diffrn_reflns_av_R_equivalents 0.0468
_diffrn_reflns_av_sigmaI/netI 0.0530
_diffrn_reflns_limit_h_max 20
_diffrn_reflns_limit_h_min -13
_diffrn_reflns_limit_k_max 18
_diffrn_reflns_limit_k_min -17
_diffrn_reflns_limit_l_max 21
_diffrn_reflns_limit_l_min -21
_diffrn_reflns_number 25018
_diffrn_reflns_theta_full 26.07
_diffrn_reflns_theta_max 26.07
_diffrn_reflns_theta_min 1.33
_exptl_absorpt_coefficient_mu 1.278
_exptl_absorpt_correction_T_max 0.876
_exptl_absorpt_correction_T_min 0.726
_exptl_absorpt_correction_type multi-scan
_exptl_absorpt_process_details sadabs
_exptl_crystal_colour colorless
_exptl_crystal_density_diffrn 1.356
_exptl_crystal_density_method 'not measured'
_exptl_crystal_description block
_exptl_crystal_F_000 1672
_exptl_crystal_size_max 0.3
_exptl_crystal_size_mid 0.27
_exptl_crystal_size_min 0.24
_platon_squeeze_details
;
;
_refine_diff_density_max 1.702
_refine_diff_density_min -1.294
_refine_diff_density_rms 0.111
_refine_ls_extinction_method none
_refine_ls_goodness_of_fit_ref 0.960
_refine_ls_hydrogen_treatment constr
_refine_ls_matrix_type full
_refine_ls_number_parameters 469
_refine_ls_number_reflns 7950
_refine_ls_number_restraints 0
_refine_ls_restrained_S_all 0.960
_refine_ls_R_factor_all 0.0866
_refine_ls_R_factor_gt 0.0640
_refine_ls_shift/su_max 0.109
_refine_ls_shift/su_mean 0.009
_refine_ls_structure_factor_coef Fsqd
_refine_ls_weighting_details 'calc w=1/[\s^2^(Fo^2^)+(0.1639P)^2^+0.0000P] where P=(Fo^2^+2Fc^2^)/3'
_refine_ls_weighting_scheme calc
_refine_ls_wR_factor_gt 0.2043
_refine_ls_wR_factor_ref 0.2227
_reflns_number_gt 5545
_reflns_number_total 7950
_reflns_threshold_expression >2sigma(I)
_cod_data_source_file c6ce00169f2.cif
_cod_data_source_block 2_sq_d
_cod_depositor_comments
;
The following automatic conversions were performed:

'_symmetry_cell_setting' value 'Monoclinic' changed to 'monoclinic'
according to
/usr/data/users/saulius/crontab/automatic-downloads/rss-feeds/RSC/lib/dictionaries/cif_core.dic
dictionary named 'cif_core.dic' version 2.4.2 from 2011-04-26.

Automatic conversion script
Id: cif_fix_values 4268 2015-11-12 08:31:59Z antanas 

 Adding full bibliography for 7224603--7224607.cif.
;
_cod_original_sg_symbol_H-M P21/c
_cod_database_code 7224607

loop_
_symmetry_equiv_pos_as_xyz
'x, y, z'
'-x, y+1/2, -z+1/2'
'-x, -y, -z'
'x, -y-1/2, z-1/2'

loop_
_atom_site_label
_atom_site_type_symbol
_atom_site_fract_x
_atom_site_fract_y
_atom_site_fract_z
_atom_site_U_iso_or_equiv
_atom_site_adp_type
_atom_site_occupancy
_atom_site_symmetry_multiplicity
_atom_site_calc_flag
_atom_site_refinement_flags
C1 C 0.8790(3) 0.8110(3) 0.3187(3) 0.0391(11) Uani 1 1 d .
C2 C 0.7864(3) 0.7931(3) 0.3063(3) 0.0383(10) Uani 1 1 d .
C3 C 0.7593(3) 0.7116(3) 0.3255(3) 0.0342(10) Uani 1 1 d .
H3A H 0.8008 0.6664 0.3468 0.041 Uiso 1 1 calc R
C4 C 0.6727(3) 0.6935(3) 0.3146(3) 0.0392(11) Uani 1 1 d .
C5 C 0.6147(4) 0.7652(4) 0.2859(6) 0.097(3) Uani 1 1 d .
H5A H 0.5566 0.7578 0.2795 0.116 Uiso 1 1 calc R
C6 C 0.6417(5) 0.8478(5) 0.2666(7) 0.118(4) Uani 1 1 d .
H6A H 0.6014 0.8945 0.2474 0.142 Uiso 1 1 calc R
C7 C 0.7265(4) 0.8610(4) 0.2755(5) 0.085(2) Uani 1 1 d .
H7A H 0.7435 0.9158 0.2608 0.102 Uiso 1 1 calc R
C8 C 0.8268(3) 0.3299(3) 0.5464(3) 0.0410(11) Uani 1 1 d .
C9 C 0.7963(3) 0.4265(3) 0.5350(3) 0.0396(11) Uani 1 1 d .
C10 C 0.7444(3) 0.4575(3) 0.4583(3) 0.0387(10) Uani 1 1 d .
H10A H 0.7294 0.4184 0.4139 0.046 Uiso 1 1 calc R
C11 C 0.7135(3) 0.5466(3) 0.4453(3) 0.0377(10) Uani 1 1 d .
C12 C 0.7386(4) 0.6042(3) 0.5114(3) 0.0512(13) Uani 1 1 d .
H12A H 0.7204 0.6640 0.5037 0.061 Uiso 1 1 calc R
C13 C 0.7907(4) 0.5740(4) 0.5893(4) 0.0595(15) Uani 1 1 d .
H13A H 0.8058 0.6129 0.6338 0.071 Uiso 1 1 calc R
C14 C 0.8201(3) 0.4856(4) 0.6005(3) 0.0477(12) Uani 1 1 d .
H14A H 0.8561 0.4658 0.6524 0.057 Uiso 1 1 calc R
C15 C 0.7351(4) 0.4294(4) 0.1151(3) 0.0566(14) Uani 1 1 d .
C16 C 0.6893(4) 0.4226(3) 0.1709(3) 0.0484(12) Uani 1 1 d .
C17 C 0.6845(3) 0.4963(3) 0.2178(3) 0.0402(11) Uani 1 1 d .
H17A H 0.7127 0.5495 0.2146 0.048 Uiso 1 1 calc R
C18 C 0.6394(3) 0.4929(3) 0.2687(3) 0.0399(11) Uani 1 1 d .
C19 C 0.5969(4) 0.4106(4) 0.2700(4) 0.0607(15) Uani 1 1 d .
H19A H 0.5636 0.4063 0.3017 0.073 Uiso 1 1 calc R
C20 C 0.6031(5) 0.3378(4) 0.2265(5) 0.082(2) Uani 1 1 d .
H20A H 0.5765 0.2838 0.2304 0.098 Uiso 1 1 calc R
C21 C 0.6487(4) 0.3446(4) 0.1768(4) 0.0681(17) Uani 1 1 d .
H21A H 0.6520 0.2948 0.1463 0.082 Uiso 1 1 calc R
C22 C 0.2903(4) 0.6100(4) 0.1730(4) 0.0507(13) Uani 1 1 d .
C23 C 0.3649(3) 0.5985(3) 0.2554(3) 0.0428(11) Uani 1 1 d .
C24 C 0.4521(3) 0.5941(3) 0.2614(3) 0.0385(10) Uani 1 1 d .
H24A H 0.4631 0.5958 0.2138 0.046 Uiso 1 1 calc R
C25 C 0.5218(3) 0.5873(3) 0.3359(3) 0.0363(10) Uani 1 1 d .
C26 C 0.5025(4) 0.5838(4) 0.4059(4) 0.0605(16) Uani 1 1 d .
H26A H 0.5478 0.5793 0.4571 0.073 Uiso 1 1 calc R
C27 C 0.4163(5) 0.5869(5) 0.3996(4) 0.076(2) Uani 1 1 d .
H27A H 0.4042 0.5833 0.4465 0.091 Uiso 1 1 calc R
C28 C 0.3487(4) 0.5954(4) 0.3243(4) 0.0556(14) Uani 1 1 d .
H28A H 0.2913 0.5990 0.3209 0.067 Uiso 1 1 calc R
C29 C 1.1179(3) 0.7831(3) 0.2265(3) 0.0439(12) Uani 1 1 d .
H29A H 1.1514 0.7334 0.2521 0.053 Uiso 1 1 calc R
C30 C 1.1115(4) 0.8177(3) 0.1547(3) 0.0447(12) Uani 1 1 d .
H30A H 1.1394 0.7969 0.1215 0.054 Uiso 1 1 calc R
C31 C 1.0311(3) 0.8954(3) 0.2022(2) 0.0349(10) Uani 1 1 d .
H31A H 0.9930 0.9389 0.2070 0.042 Uiso 1 1 calc R
C35 C 0.9003(10) 0.6654(10) 0.1545(10) 0.187(7) Uani 1 1 d .
H35A H 0.9257 0.6359 0.2067 0.281 Uiso 1 1 calc R
H35B H 0.8434 0.6881 0.1470 0.281 Uiso 1 1 calc R
H35C H 0.9373 0.7144 0.1526 0.281 Uiso 1 1 calc R
C36 C 0.8569(10) 0.6374(9) 0.0087(7) 0.168(6) Uani 1 1 d .
H36A H 0.8537 0.5905 -0.0297 0.252 Uiso 1 1 calc R
H36B H 0.8941 0.6848 0.0041 0.252 Uiso 1 1 calc R
H36C H 0.7992 0.6608 -0.0028 0.252 Uiso 1 1 calc R
N1 N 1.0668(2) 0.8328(3) 0.2561(2) 0.0343(8) Uani 1 1 d .
N2 N 1.0559(2) 0.8895(2) 0.1397(2) 0.0330(8) Uani 1 1 d .
N3 N 0.8922(5) 0.6015(4) 0.0900(4) 0.0807(17) Uani 1 1 d .
O1 O 0.9021(2) 0.8843(2) 0.3005(2) 0.0546(10) Uani 1 1 d .
O2 O 0.9343(2) 0.7476(2) 0.3483(2) 0.0480(9) Uani 1 1 d .
O3 O 0.8804(2) 0.3075(2) 0.6134(2) 0.0463(8) Uani 1 1 d .
O4 O 0.7927(3) 0.2790(2) 0.4841(2) 0.0528(9) Uani 1 1 d .
O5 O 0.2171(3) 0.6258(3) 0.1698(3) 0.0808(14) Uani 1 1 d .
O6 O 0.3100(3) 0.6074(3) 0.1103(3) 0.0722(12) Uani 1 1 d .
O7 O 0.7306(3) 0.3600(3) 0.0718(3) 0.0773(13) Uani 1 1 d .
O8 O 0.7743(5) 0.4966(4) 0.1134(4) 0.121(3) Uani 1 1 d .
O9 O 1.0963(2) 0.8891(3) 0.4504(2) 0.0537(9) Uani 1 1 d .
O1W O 0.9386(4) 0.0461(4) 0.3928(5) 0.131(2) Uani 1 1 d .
C32 C 1.0275(3) 0.9465(3) 0.0682(2) 0.0315(9) Uani 1 1 d .
Si1 Si 0.63725(8) 0.58249(8) 0.34062(8) 0.0334(3) Uani 1 1 d .
Zn1 Zn 1.04732(3) 0.80535(4) 0.35899(3) 0.0400(2) Uani 1 1 d .
Zn2 Zn 1.21712(4) 0.85496(4) 0.50932(4) 0.0495(2) Uani 1 1 d .
C33 C 0.9983(4) 0.9071(3) -0.0082(3) 0.0390(11) Uani 1 1 d .
H33 H 0.9981 0.8448 -0.0133 0.047 Uiso 1 1 calc R
C34 C 1.0306(3) 1.0388(3) 0.0771(3) 0.0379(11) Uani 1 1 d .
H34 H 1.0519 1.0646 0.1290 0.046 Uiso 1 1 calc R

loop_
_atom_site_aniso_label
_atom_site_aniso_U_11
_atom_site_aniso_U_22
_atom_site_aniso_U_33
_atom_site_aniso_U_23
_atom_site_aniso_U_13
_atom_site_aniso_U_12
C1 0.039(3) 0.046(3) 0.034(2) 0.006(2) 0.015(2) 0.000(2)
C2 0.030(2) 0.035(2) 0.045(3) 0.0080(19) 0.009(2) 0.0038(19)
C3 0.025(2) 0.034(2) 0.040(2) 0.0060(18) 0.0075(19) 0.0081(18)
C4 0.027(2) 0.032(2) 0.053(3) 0.007(2) 0.010(2) 0.0058(18)
C5 0.034(3) 0.042(3) 0.211(9) 0.038(4) 0.043(5) 0.015(3)
C6 0.044(4) 0.054(4) 0.249(12) 0.063(6) 0.047(6) 0.019(3)
C7 0.041(3) 0.038(3) 0.169(8) 0.040(4) 0.035(4) 0.009(3)
C8 0.041(3) 0.048(3) 0.040(3) 0.012(2) 0.023(2) 0.006(2)
C9 0.031(2) 0.049(3) 0.041(3) 0.011(2) 0.016(2) 0.008(2)
C10 0.035(3) 0.041(2) 0.040(2) 0.010(2) 0.014(2) 0.008(2)
C11 0.029(2) 0.037(2) 0.045(3) 0.012(2) 0.011(2) 0.0060(19)
C12 0.054(3) 0.034(3) 0.058(3) 0.002(2) 0.013(3) 0.008(2)
C13 0.061(4) 0.058(3) 0.050(3) -0.012(3) 0.012(3) -0.004(3)
C14 0.034(3) 0.056(3) 0.044(3) 0.018(2) 0.006(2) 0.005(2)
C15 0.057(4) 0.056(3) 0.057(3) -0.005(3) 0.023(3) 0.012(3)
C16 0.041(3) 0.043(3) 0.063(3) 0.001(2) 0.021(3) 0.008(2)
C17 0.038(3) 0.034(2) 0.049(3) 0.001(2) 0.017(2) 0.000(2)
C18 0.032(2) 0.037(2) 0.050(3) 0.002(2) 0.014(2) 0.002(2)
C19 0.060(4) 0.042(3) 0.095(5) -0.005(3) 0.048(4) -0.007(3)
C20 0.075(5) 0.046(3) 0.150(7) -0.019(4) 0.070(5) -0.018(3)
C21 0.066(4) 0.047(3) 0.097(5) -0.026(3) 0.038(4) -0.008(3)
C22 0.035(3) 0.046(3) 0.061(3) -0.003(2) 0.008(3) 0.002(2)
C23 0.034(3) 0.027(2) 0.063(3) 0.002(2) 0.013(2) 0.0006(19)
C24 0.029(2) 0.035(2) 0.050(3) -0.001(2) 0.013(2) 0.0005(19)
C25 0.032(2) 0.031(2) 0.048(3) 0.0080(19) 0.018(2) 0.0051(19)
C26 0.040(3) 0.093(4) 0.048(3) 0.018(3) 0.016(3) 0.014(3)
C27 0.067(4) 0.105(5) 0.073(4) 0.028(4) 0.046(4) 0.016(4)
C28 0.039(3) 0.062(3) 0.073(4) 0.017(3) 0.030(3) 0.006(3)
C29 0.042(3) 0.045(3) 0.045(3) 0.013(2) 0.016(2) 0.012(2)
C30 0.052(3) 0.050(3) 0.041(3) 0.010(2) 0.027(2) 0.017(2)
C31 0.040(3) 0.037(2) 0.028(2) 0.0025(18) 0.013(2) 0.003(2)
C35 0.181(13) 0.182(12) 0.249(17) -0.111(12) 0.139(13) -0.066(11)
C36 0.204(14) 0.167(11) 0.133(9) 0.084(9) 0.066(10) 0.065(10)
N1 0.029(2) 0.042(2) 0.0314(19) 0.0091(16) 0.0112(16) 0.0017(17)
N2 0.039(2) 0.0343(19) 0.0292(18) 0.0073(15) 0.0172(16) 0.0065(16)
N3 0.099(5) 0.073(4) 0.073(4) -0.002(3) 0.036(3) -0.013(3)
O1 0.041(2) 0.050(2) 0.076(3) 0.0237(18) 0.027(2) 0.0013(17)
O2 0.0291(18) 0.049(2) 0.063(2) 0.0214(17) 0.0142(17) 0.0052(15)
O3 0.041(2) 0.051(2) 0.0426(19) 0.0182(15) 0.0111(16) 0.0111(16)
O4 0.064(3) 0.0428(19) 0.045(2) 0.0141(16) 0.0133(19) 0.0115(18)
O5 0.041(2) 0.086(3) 0.105(4) 0.003(3) 0.017(2) 0.009(2)
O6 0.055(3) 0.090(3) 0.056(2) -0.002(2) 0.004(2) 0.017(2)
O7 0.075(3) 0.089(3) 0.074(3) -0.025(2) 0.036(3) -0.002(3)
O8 0.191(7) 0.068(3) 0.176(6) -0.018(3) 0.150(6) -0.024(4)
O9 0.039(2) 0.063(2) 0.055(2) 0.0020(17) 0.0133(17) 0.0076(18)
O1W 0.068(4) 0.095(4) 0.217(7) -0.008(5) 0.040(5) 0.004(3)
C32 0.036(2) 0.034(2) 0.025(2) 0.0053(16) 0.0127(18) -0.0019(18)
Si1 0.0258(6) 0.0299(6) 0.0422(7) 0.0065(5) 0.0107(5) 0.0054(5)
Zn1 0.0300(3) 0.0566(4) 0.0316(3) 0.0159(2) 0.0098(2) 0.0020(2)
Zn2 0.0475(4) 0.0501(4) 0.0432(4) 0.0047(2) 0.0091(3) -0.0014(3)
C33 0.064(3) 0.027(2) 0.032(2) -0.0020(17) 0.024(2) 0.001(2)
C34 0.056(3) 0.033(2) 0.027(2) -0.0024(17) 0.017(2) -0.002(2)

loop_
_atom_type_symbol
_atom_type_description
_atom_type_scat_dispersion_real
_atom_type_scat_dispersion_imag
_atom_type_scat_source
C C 0.0033 0.0016 'International Tables Vol C Tables 4.2.6.8 and 6.1.1.4'
H H 0.0000 0.0000 'International Tables Vol C Tables 4.2.6.8 and 6.1.1.4'
N N 0.0061 0.0033 'International Tables Vol C Tables 4.2.6.8 and 6.1.1.4'
O O 0.0106 0.0060 'International Tables Vol C Tables 4.2.6.8 and 6.1.1.4'
Si Si 0.0817 0.0704 'International Tables Vol C Tables 4.2.6.8 and 6.1.1.4'
Zn Zn 0.2839 1.4301 'International Tables Vol C Tables 4.2.6.8 and 6.1.1.4'

loop_
_geom_angle_atom_site_label_1
_geom_angle_atom_site_label_2
_geom_angle_atom_site_label_3
_geom_angle
_geom_angle_site_symmetry_1
_geom_angle_site_symmetry_3
O1 C1 O2 120.9(5) . .
O1 C1 C2 121.6(4) . .
O2 C1 C2 117.5(4) . .
O1 C1 Zn1 72.2(3) . .
O2 C1 Zn1 48.8(2) . .
C2 C1 Zn1 166.1(3) . .
C7 C2 C3 119.3(5) . .
C7 C2 C1 118.2(4) . .
C3 C2 C1 122.5(4) . .
C2 C3 C4 123.4(4) . .
C5 C4 C3 115.4(4) . .
C5 C4 Si1 121.9(4) . .
C3 C4 Si1 122.7(3) . .
C4 C5 C6 121.5(6) . .
C7 C6 C5 120.8(6) . .
C6 C7 C2 119.5(5) . .
O3 C8 O4 126.3(5) . .
O3 C8 C9 118.0(5) . .
O4 C8 C9 115.7(4) . .
C10 C9 C14 118.9(4) . .
C10 C9 C8 119.9(4) . .
C14 C9 C8 121.2(4) . .
C9 C10 C11 121.6(5) . .
C12 C11 C10 118.4(4) . .
C12 C11 Si1 122.1(4) . .
C10 C11 Si1 119.5(4) . .
C11 C12 C13 120.7(5) . .
C14 C13 C12 119.7(5) . .
C9 C14 C13 120.6(5) . .
O8 C15 O7 124.6(6) . .
O8 C15 C16 120.1(5) . .
O7 C15 C16 115.3(6) . .
C21 C16 C17 118.5(5) . .
C21 C16 C15 120.7(5) . .
C17 C16 C15 120.8(5) . .
C18 C17 C16 122.1(4) . .
C17 C18 C19 116.1(5) . .
C17 C18 Si1 125.7(4) . .
C19 C18 Si1 117.9(4) . .
C20 C19 C18 122.3(6) . .
C19 C20 C21 119.3(6) . .
C20 C21 C16 121.6(6) . .
O5 C22 O6 123.6(6) . .
O5 C22 C23 119.6(5) . .
O6 C22 C23 116.7(5) . .
C28 C23 C24 119.2(5) . .
C28 C23 C22 120.2(5) . .
C24 C23 C22 120.5(5) . .
C25 C24 C23 121.9(5) . .
C24 C25 C26 117.3(5) . .
C24 C25 Si1 120.2(3) . .
C26 C25 Si1 122.5(4) . .
C27 C26 C25 120.6(5) . .
C28 C27 C26 120.4(5) . .
C23 C28 C27 120.6(5) . .
C30 C29 N1 109.0(4) . .
C29 C30 N2 106.4(4) . .
N1 C31 N2 111.6(4) . .
C31 N1 C29 106.0(4) . .
C31 N1 Zn1 128.6(3) . .
C29 N1 Zn1 125.2(3) . .
C31 N2 C30 107.0(4) . .
C31 N2 C32 126.5(4) . .
C30 N2 C32 126.4(4) . .
C36 N3 C35 115.3(10) . .
C1 O2 Zn1 102.6(3) . .
C8 O3 Zn1 127.3(3) . 3_766
C8 O4 Zn2 123.8(3) . 3_766
C22 O6 Zn2 114.7(4) . 4_475
C15 O7 Zn2 122.6(4) . 2_745
Zn2 O9 Zn1 107.00(18) . .
C34 C32 C33 121.1(4) . .
C34 C32 N2 119.9(4) . .
C33 C32 N2 119.0(4) . .
C18 Si1 C4 111.9(2) . .
C18 Si1 C11 107.0(2) . .
C4 Si1 C11 109.9(2) . .
C18 Si1 C25 106.6(2) . .
C4 Si1 C25 111.5(2) . .
C11 Si1 C25 109.7(2) . .
O9 Zn1 O2 115.11(16) . .
O9 Zn1 O3 108.18(15) . 3_766
O2 Zn1 O3 96.45(14) . 3_766
O9 Zn1 N1 117.54(16) . .
O2 Zn1 N1 118.26(15) . .
O3 Zn1 N1 95.82(15) 3_766 .
O9 Zn1 C1 105.36(15) . .
O2 Zn1 C1 28.68(13) . .
O3 Zn1 C1 124.69(15) 3_766 .
N1 Zn1 C1 105.96(14) . .
O9 Zn1 Zn2 36.25(11) . .
O2 Zn1 Zn2 133.00(10) . .
O3 Zn1 Zn2 74.57(11) 3_766 .
N1 Zn1 Zn2 108.59(11) . .
C1 Zn1 Zn2 138.00(10) . .
O9 Zn2 O6 135.19(19) . 4_676
O9 Zn2 O7 104.68(18) . 2_755
O6 Zn2 O7 104.6(2) 4_676 2_755
O9 Zn2 O4 101.63(17) . 3_766
O6 Zn2 O4 106.63(18) 4_676 3_766
O7 Zn2 O4 98.68(18) 2_755 3_766
O9 Zn2 Zn1 36.74(11) . .
O6 Zn2 Zn1 170.94(15) 4_676 .
O7 Zn2 Zn1 83.60(15) 2_755 .
O4 Zn2 Zn1 75.45(11) 3_766 .
C32 C33 C34 119.4(4) . 3_775
C32 C34 C33 119.4(4) . 3_775

loop_
_geom_bond_atom_site_label_1
_geom_bond_atom_site_label_2
_geom_bond_distance
_geom_bond_site_symmetry_2
C1 O1 1.237(6) .
C1 O2 1.276(6) .
C1 C2 1.486(7) .
C1 Zn1 2.595(5) .
C2 C7 1.372(7) .
C2 C3 1.378(6) .
C3 C4 1.397(6) .
C4 C5 1.392(7) .
C4 Si1 1.866(5) .
C5 C6 1.392(9) .
C6 C7 1.365(9) .
C8 O3 1.222(6) .
C8 O4 1.276(6) .
C8 C9 1.510(7) .
C9 C10 1.377(6) .
C9 C14 1.386(7) .
C10 C11 1.405(6) .
C11 C12 1.379(7) .
C11 Si1 1.873(5) .
C12 C13 1.391(8) .
C13 C14 1.387(8) .
C15 O8 1.197(8) .
C15 O7 1.270(7) .
C15 C16 1.463(8) .
C16 C21 1.363(8) .
C16 C17 1.396(7) .
C17 C18 1.378(7) .
C18 C19 1.414(7) .
C18 Si1 1.852(5) .
C19 C20 1.354(8) .
C20 C21 1.368(9) .
C22 O5 1.215(7) .
C22 O6 1.274(7) .
C22 C23 1.514(7) .
C23 C28 1.350(8) .
C23 C24 1.406(6) .
C24 C25 1.381(7) .
C25 C26 1.397(7) .
C25 Si1 1.881(5) .
C26 C27 1.387(8) .
C27 C28 1.377(9) .
C29 C30 1.338(7) .
C29 N1 1.371(6) .
C30 N2 1.366(6) .
C31 N1 1.300(6) .
C31 N2 1.324(5) .
C35 N3 1.452(12) .
C36 N3 1.433(11) .
N1 Zn1 2.013(3) .
N2 C32 1.444(5) .
O2 Zn1 1.999(3) .
O3 Zn1 2.006(3) 3_766
O4 Zn2 2.003(4) 3_766
O6 Zn2 1.938(4) 4_475
O7 Zn2 1.947(4) 2_745
O9 Zn2 1.931(4) .
O9 Zn1 1.953(4) .
C32 C34 1.379(6) .
C32 C33 1.380(6) .
Zn1 O3 2.006(3) 3_766
Zn1 Zn2 3.1223(8) .
Zn2 O6 1.938(4) 4_676
Zn2 O7 1.947(4) 2_755
Zn2 O4 2.003(4) 3_766
C33 C34 1.384(6) 3_775
C34 C33 1.384(6) 3_775

loop_
_platon_squeeze_void_nr
_platon_squeeze_void_average_x
_platon_squeeze_void_average_y
_platon_squeeze_void_average_z
_platon_squeeze_void_volume
_platon_squeeze_void_count_electrons
_platon_squeeze_void_content
1 0.500 0.000 0.500 331 11 ' '
2 0.500 0.500 1.000 331 11 ' '
